data_7102691
loop_
_publ_author_name
'Thompson, Amber L'
'Goeta, Andres E'
'Real, Jose A'
'Galet, Ana'
'Carmen Munoz, M'

_publ_section_title
;
 Thermal and light induced polymorphism in iron(II) spin crossover
 compounds.
;
_journal_issue 12
_journal_name_full 'Chemical communications (Cambridge, England)'
_journal_page_first 1390
_journal_page_last 1391
_journal_paper_doi 10.1039/b403179b
_journal_year 2004
_chemical_formula_moiety 'C22 H24 B2 Fe N10'
_chemical_formula_sum 'C22 H24 B2 Fe N10'
_chemical_formula_weight 505.98
_chemical_melting_point ?
_chemical_name_common '2,2'-Bipyridine-bis(di(hydro)bis(1-pyrazolyl)borate iron(ii)'
_chemical_name_systematic
;
2,2'-Bipyridine-bis[di(hydro)bis(1-pyrazolyl)borate
iron(II)
;
_space_group_IT_number 15
_symmetry_cell_setting monoclinic
_symmetry_space_group_name_Hall '-C 2yc'
_symmetry_space_group_name_H-M 'C 1 2/c 1'
_atom_sites_solution_hydrogens difmap
_atom_sites_solution_primary direct
_atom_sites_solution_secondary difmap
_audit_creation_method SHELXL-97
_cell_angle_alpha 90.00
_cell_angle_beta 114.986(2)
_cell_angle_gamma 90.00
_cell_formula_units_Z 4
_cell_length_a 16.0350(9)
_cell_length_b 14.9377(9)
_cell_length_c 11.0470(7)
_cell_measurement_reflns_used 1820
_cell_measurement_temperature 30(2)
_cell_measurement_theta_max 54.301
_cell_measurement_theta_min 6.441
_cell_volume 2398.4(2)
_computing_cell_refinement 'SMART-NT V6.1 (Bruker, 2000)'
_computing_data_collection 'SMART-NT V6.1 (Bruker, 2000)'
_computing_data_reduction 'SMART-NT V6.1 (Bruker, 2000)'
_computing_molecular_graphics 'Bruker SHELXTL'
_computing_publication_material 'Bruker SHELXTL'
_computing_structure_refinement 'SHELXL-97 (Sheldrick, 1997)'
_computing_structure_solution 'SHELXS-97 (Sheldrick, 1997)'
_diffrn_ambient_temperature 30(2)
_diffrn_detector_area_resol_mean 8
_diffrn_measured_fraction_theta_full 0.899
_diffrn_measured_fraction_theta_max 0.899
_diffrn_measurement_device_type 'Bruker SMART CCD 1K area detector'
_diffrn_measurement_method \w-scans
_diffrn_radiation_monochromator graphite
_diffrn_radiation_source 'fine-focus sealed tube'
_diffrn_radiation_type MoK\a
_diffrn_radiation_wavelength 0.71073
_diffrn_reflns_av_R_equivalents 0.0629
_diffrn_reflns_av_sigmaI/netI 0.1026
_diffrn_reflns_limit_h_max 18
_diffrn_reflns_limit_h_min -20
_diffrn_reflns_limit_k_max 15
_diffrn_reflns_limit_k_min -19
_diffrn_reflns_limit_l_max 11
_diffrn_reflns_limit_l_min -14
_diffrn_reflns_number 6071
_diffrn_reflns_theta_full 28.32
_diffrn_reflns_theta_max 28.32
_diffrn_reflns_theta_min 3.22
_exptl_absorpt_coefficient_mu 0.662
_exptl_absorpt_correction_T_max 0.9551
_exptl_absorpt_correction_T_min 0.8790
_exptl_absorpt_correction_type none
_exptl_absorpt_process_details 'SADABS (G.M.Sheldrick, 1998)'
_exptl_crystal_colour clear_intense_red
_exptl_crystal_density_diffrn 1.401
_exptl_crystal_density_meas ?
_exptl_crystal_density_method .
_exptl_crystal_description block
_exptl_crystal_F_000 1048
_exptl_crystal_size_max 0.20
_exptl_crystal_size_mid 0.10
_exptl_crystal_size_min 0.05
_refine_diff_density_max 0.734
_refine_diff_density_min -0.484
_refine_diff_density_rms 0.083
_refine_ls_extinction_method none
_refine_ls_goodness_of_fit_ref 1.060
_refine_ls_hydrogen_treatment refall
_refine_ls_matrix_type full
_refine_ls_number_parameters 207
_refine_ls_number_reflns 2700
_refine_ls_number_restraints 0
_refine_ls_restrained_S_all 1.060
_refine_ls_R_factor_all 0.1089
_refine_ls_R_factor_gt 0.0630
_refine_ls_shift/su_max 0.225
_refine_ls_shift/su_mean 0.001
_refine_ls_structure_factor_coef Fsqd
_refine_ls_weighting_details 'calc w=1/[\s^2^(Fo^2^)+(0.0407P)^2^+0.0000P] where P=(Fo^2^+2Fc^2^)/3'
_refine_ls_weighting_scheme calc
_refine_ls_wR_factor_gt 0.0969
_refine_ls_wR_factor_ref 0.1073
_reflns_number_gt 1884
_reflns_number_total 2700
_reflns_threshold_expression >2sigma(I)
_cod_data_source_file b403179b.txt
_cod_data_source_block bipy4
_cod_depositor_comments
;
The following automatic conversions were performed:
'_symmetry_cell_setting' value 'Monoclinic' changed to 'monoclinic'
according to '/home/saulius/struct/CIF-dictionaries/cif_core.dic'
dictionary named 'cif_core.dic' version 2.4.1 from 2010-06-29.

Automatic conversion script
Id: cif_fix_enum 1527 2010-12-29 10:47:43Z saulius 

The following automatic conversions were performed:

'_chemical_melting_point' value 'not measured' was changed to '?' -
the value is undefined or not given.

Automatic conversion script
Id: cif_fix_values 1646 2011-03-28 12:23:43Z adriana 
;
_cod_original_sg_symbol_H-M C2/c
_cod_database_code 7102691

loop_
_symmetry_equiv_pos_as_xyz
'x, y, z'
'-x, y, -z+1/2'
'x+1/2, y+1/2, z'
'-x+1/2, y+1/2, -z+1/2'
'-x, -y, -z'
'x, -y, z-1/2'
'-x+1/2, -y+1/2, -z'
'x+1/2, -y+1/2, z-1/2'

loop_
_atom_site_label
_atom_site_type_symbol
_atom_site_fract_x
_atom_site_fract_y
_atom_site_fract_z
_atom_site_U_iso_or_equiv
_atom_site_adp_type
_atom_site_occupancy
_atom_site_symmetry_multiplicity
_atom_site_calc_flag
_atom_site_refinement_flags
Fe1 Fe 0.5000 0.26910(4) 0.7500 0.01063(19) Uani 1 2 d S
B1 B 0.4790(3) 0.2033(2) 1.0417(4) 0.0137(8) Uani 1 1 d .
H1B H 0.515(2) 0.272(2) 1.083(3) 0.020(8) Uiso 1 1 d .
H2B H 0.460(2) 0.1656(18) 1.115(3) 0.010(7) Uiso 1 1 d .
N1 N 0.56202(17) 0.38814(16) 0.8759(2) 0.0131(6) Uani 1 1 d .
N2 N 0.56881(17) 0.16947(16) 0.9018(2) 0.0134(6) Uani 1 1 d .
N3 N 0.38375(16) 0.26426(16) 0.8037(2) 0.0130(5) Uani 1 1 d .
N4 N 0.54447(16) 0.14485(16) 1.0021(2) 0.0119(6) Uani 1 1 d .
N5 N 0.38736(16) 0.22111(16) 0.9152(2) 0.0122(5) Uani 1 1 d .
C1 C 0.6230(2) 0.3835(2) 1.0051(3) 0.0145(7) Uani 1 1 d .
H1 H 0.6426(18) 0.3239(19) 1.038(2) 0.000(7) Uiso 1 1 d .
C2 C 0.6569(2) 0.4586(2) 1.0837(3) 0.0159(7) Uani 1 1 d .
H2 H 0.700(2) 0.453(2) 1.180(3) 0.022(9) Uiso 1 1 d .
C3 C 0.6286(2) 0.5425(2) 1.0278(3) 0.0176(7) Uani 1 1 d .
H3 H 0.649(2) 0.595(2) 1.080(3) 0.013(8) Uiso 1 1 d .
C4 C 0.5668(2) 0.5485(2) 0.8946(3) 0.0162(7) Uani 1 1 d .
H4 H 0.550(2) 0.605(2) 0.858(3) 0.017(9) Uiso 1 1 d .
C5 C 0.5345(2) 0.47011(19) 0.8214(3) 0.0130(7) Uani 1 1 d .
C6 C 0.6273(2) 0.1059(2) 0.8994(3) 0.0140(7) Uani 1 1 d .
H6 H 0.6498(19) 0.1097(18) 0.833(3) 0.005(7) Uiso 1 1 d .
C7 C 0.6425(2) 0.0418(2) 0.9971(3) 0.0147(7) Uani 1 1 d .
H7 H 0.680(2) -0.010(2) 1.015(3) 0.017(9) Uiso 1 1 d .
C8 C 0.5886(2) 0.0689(2) 1.0597(3) 0.0149(7) Uani 1 1 d .
H8 H 0.579(2) 0.047(2) 1.132(3) 0.015(8) Uiso 1 1 d .
C9 C 0.2938(2) 0.2799(2) 0.7276(3) 0.0121(6) Uani 1 1 d .
H9 H 0.277(2) 0.3093(18) 0.647(3) 0.007(8) Uiso 1 1 d .
C10 C 0.2391(2) 0.2486(2) 0.7887(3) 0.0148(7) Uani 1 1 d .
H10 H 0.168(2) 0.250(2) 0.756(3) 0.030(10) Uiso 1 1 d .
C11 C 0.3015(2) 0.2115(2) 0.9070(3) 0.0141(7) Uani 1 1 d .
H11 H 0.289(2) 0.1817(19) 0.977(3) 0.010(8) Uiso 1 1 d .

loop_
_atom_site_aniso_label
_atom_site_aniso_U_11
_atom_site_aniso_U_22
_atom_site_aniso_U_33
_atom_site_aniso_U_23
_atom_site_aniso_U_13
_atom_site_aniso_U_12
Fe1 0.0067(3) 0.0108(3) 0.0127(3) 0.000 0.0024(3) 0.000
B1 0.0115(19) 0.0167(19) 0.0109(18) 0.0004(14) 0.0029(16) 0.0031(13)
N1 0.0088(14) 0.0150(14) 0.0150(14) 0.0008(11) 0.0044(12) 0.0014(10)
N2 0.0093(14) 0.0150(14) 0.0147(14) -0.0004(11) 0.0039(12) 0.0010(10)
N3 0.0133(13) 0.0123(12) 0.0117(13) -0.0019(11) 0.0037(11) 0.0014(11)
N4 0.0075(14) 0.0150(14) 0.0110(13) 0.0008(11) 0.0018(12) -0.0018(10)
N5 0.0096(13) 0.0131(14) 0.0127(13) -0.0004(11) 0.0036(11) 0.0014(10)
C1 0.0096(17) 0.0169(18) 0.0197(18) -0.0011(14) 0.0089(15) -0.0004(13)
C2 0.0074(17) 0.0213(18) 0.0170(18) -0.0036(14) 0.0032(15) -0.0002(13)
C3 0.0158(18) 0.0174(18) 0.0232(19) -0.0079(15) 0.0118(16) -0.0014(14)
C4 0.0132(17) 0.0141(17) 0.0229(19) 0.0000(14) 0.0093(16) -0.0003(13)
C5 0.0075(16) 0.0161(16) 0.0175(17) -0.0002(13) 0.0074(14) 0.0007(12)
C6 0.0103(17) 0.0147(17) 0.0152(17) -0.0028(13) 0.0037(14) -0.0022(12)
C7 0.0102(17) 0.0128(16) 0.0186(18) 0.0001(14) 0.0034(14) 0.0009(13)
C8 0.0148(18) 0.0114(16) 0.0156(17) 0.0027(13) 0.0036(15) -0.0007(12)
C9 0.0110(16) 0.0108(16) 0.0109(16) -0.0020(13) 0.0010(13) -0.0003(12)
C10 0.0105(16) 0.0178(19) 0.0146(16) -0.0026(12) 0.0037(14) -0.0001(12)
C11 0.0126(16) 0.0155(17) 0.0165(16) -0.0004(13) 0.0084(14) 0.0000(12)

loop_
_atom_type_symbol
_atom_type_description
_atom_type_scat_dispersion_real
_atom_type_scat_dispersion_imag
_atom_type_scat_source
C C 0.0033 0.0016 'International Tables Vol C Tables 4.2.6.8 and 6.1.1.4'
H H 0.0000 0.0000 'International Tables Vol C Tables 4.2.6.8 and 6.1.1.4'
B B 0.0013 0.0007 'International Tables Vol C Tables 4.2.6.8 and 6.1.1.4'
N N 0.0061 0.0033 'International Tables Vol C Tables 4.2.6.8 and 6.1.1.4'
Fe Fe 0.3463 0.8444 'International Tables Vol C Tables 4.2.6.8 and 6.1.1.4'

loop_
_geom_angle_atom_site_label_1
_geom_angle_atom_site_label_2
_geom_angle_atom_site_label_3
_geom_angle
_geom_angle_site_symmetry_1
_geom_angle_site_symmetry_3
N2 Fe1 N2 93.10(13) 2_656 .
N2 Fe1 N3 88.91(9) 2_656 2_656
N2 Fe1 N3 88.48(9) . 2_656
N2 Fe1 N3 88.48(9) 2_656 .
N2 Fe1 N3 88.91(9) . .
N3 Fe1 N3 176.21(13) 2_656 .
N2 Fe1 N1 169.90(9) 2_656 .
N2 Fe1 N1 96.80(9) . .
N3 Fe1 N1 89.36(9) 2_656 .
N3 Fe1 N1 93.68(9) . .
N2 Fe1 N1 96.80(9) 2_656 2_656
N2 Fe1 N1 169.90(9) . 2_656
N3 Fe1 N1 93.68(9) 2_656 2_656
N3 Fe1 N1 89.36(9) . 2_656
N1 Fe1 N1 73.38(13) . 2_656
N4 B1 N5 109.5(2) . .
N4 B1 H1B 108.8(15) . .
N5 B1 H1B 108.7(15) . .
N4 B1 H2B 109.7(14) . .
N5 B1 H2B 106.8(16) . .
H1B B1 H2B 113(2) . .
C1 N1 C5 118.2(3) . .
C1 N1 Fe1 123.7(2) . .
C5 N1 Fe1 118.1(2) . .
C6 N2 N4 105.4(2) . .
C6 N2 Fe1 127.1(2) . .
N4 N2 Fe1 125.78(18) . .
C9 N3 N5 105.6(2) . .
C9 N3 Fe1 129.5(2) . .
N5 N3 Fe1 122.91(17) . .
C8 N4 N2 109.7(2) . .
C8 N4 B1 128.2(3) . .
N2 N4 B1 122.0(2) . .
C11 N5 N3 109.6(2) . .
C11 N5 B1 126.0(2) . .
N3 N5 B1 123.4(2) . .
N1 C1 C2 122.6(3) . .
N1 C1 H1 115.0(16) . .
C2 C1 H1 122.4(16) . .
C1 C2 C3 119.1(3) . .
C1 C2 H2 120.9(18) . .
C3 C2 H2 120.0(18) . .
C2 C3 C4 119.0(3) . .
C2 C3 H3 121.0(18) . .
C4 C3 H3 120.0(18) . .
C3 C4 C5 119.0(3) . .
C3 C4 H4 118(2) . .
C5 C4 H4 123(2) . .
N1 C5 C4 122.0(3) . .
N1 C5 C5 115.23(17) . 2_656
C4 C5 C5 122.72(19) . 2_656
N2 C6 C7 111.6(3) . .
N2 C6 H6 118.1(17) . .
C7 C6 H6 130.3(17) . .
C8 C7 C6 104.3(3) . .
C8 C7 H7 127.8(18) . .
C6 C7 H7 127.9(18) . .
N4 C8 C7 109.0(3) . .
N4 C8 H8 117.2(19) . .
C7 C8 H8 133.8(19) . .
N3 C9 C10 111.5(3) . .
N3 C9 H9 118.6(19) . .
C10 C9 H9 129.9(18) . .
C11 C10 C9 103.8(3) . .
C11 C10 H10 125.8(17) . .
C9 C10 H10 130.3(17) . .
N5 C11 C10 109.4(3) . .
N5 C11 H11 122.6(18) . .
C10 C11 H11 128.0(18) . .

loop_
_geom_bond_atom_site_label_1
_geom_bond_atom_site_label_2
_geom_bond_distance
_geom_bond_site_symmetry_2
Fe1 N2 2.164(2) 2_656
Fe1 N2 2.164(2) .
Fe1 N3 2.183(2) 2_656
Fe1 N3 2.183(2) .
Fe1 N1 2.218(2) .
Fe1 N1 2.218(2) 2_656
B1 N4 1.563(4) .
B1 N5 1.565(4) .
B1 H1B 1.16(3) .
B1 H2B 1.13(3) .
N1 C1 1.348(4) .
N1 C5 1.354(4) .
N2 C6 1.343(4) .
N2 N4 1.371(3) .
N3 C9 1.348(4) .
N3 N5 1.369(3) .
N4 C8 1.346(4) .
N5 C11 1.348(4) .
C1 C2 1.383(4) .
C1 H1 0.96(3) .
C2 C3 1.385(4) .
C2 H2 0.99(3) .
C3 C4 1.387(5) .
C3 H3 0.94(3) .
C4 C5 1.393(4) .
C4 H4 0.92(3) .
C5 C5 1.496(6) 2_656
C6 C7 1.384(4) .
C6 H6 0.94(3) .
C7 C8 1.377(4) .
C7 H7 0.95(3) .
C8 H8 0.93(3) .
C9 C10 1.394(4) .
C9 H9 0.93(3) .
C10 C11 1.384(4) .
C10 H10 1.04(4) .
C11 H11 0.98(3) .

loop_
_geom_torsion_atom_site_label_1
_geom_torsion_atom_site_label_2
_geom_torsion_atom_site_label_3
_geom_torsion_atom_site_label_4
_geom_torsion
_geom_torsion_site_symmetry_1
_geom_torsion_site_symmetry_4
N2 Fe1 N1 C1 -168.2(5) 2_656 .
N2 Fe1 N1 C1 0.4(2) . .
N3 Fe1 N1 C1 -88.0(2) 2_656 .
N3 Fe1 N1 C1 89.7(2) . .
N1 Fe1 N1 C1 178.0(3) 2_656 .
N2 Fe1 N1 C5 14.4(7) 2_656 .
N2 Fe1 N1 C5 -177.1(2) . .
N3 Fe1 N1 C5 94.6(2) 2_656 .
N3 Fe1 N1 C5 -87.7(2) . .
N1 Fe1 N1 C5 0.52(15) 2_656 .
N2 Fe1 N2 C6 59.6(2) 2_656 .
N3 Fe1 N2 C6 -29.2(3) 2_656 .
N3 Fe1 N2 C6 148.1(3) . .
N1 Fe1 N2 C6 -118.4(3) . .
N1 Fe1 N2 C6 -131.7(5) 2_656 .
N2 Fe1 N2 N4 -103.1(2) 2_656 .
N3 Fe1 N2 N4 168.0(2) 2_656 .
N3 Fe1 N2 N4 -14.7(2) . .
N1 Fe1 N2 N4 78.9(2) . .
N1 Fe1 N2 N4 65.5(6) 2_656 .
N2 Fe1 N3 C9 -58.0(3) 2_656 .
N2 Fe1 N3 C9 -151.1(3) . .
N3 Fe1 N3 C9 -104.6(2) 2_656 .
N1 Fe1 N3 C9 112.1(3) . .
N1 Fe1 N3 C9 38.8(3) 2_656 .
N2 Fe1 N3 N5 103.9(2) 2_656 .
N2 Fe1 N3 N5 10.8(2) . .
N3 Fe1 N3 N5 57.35(19) 2_656 .
N1 Fe1 N3 N5 -86.0(2) . .
N1 Fe1 N3 N5 -159.3(2) 2_656 .
C6 N2 N4 C8 1.0(3) . .
Fe1 N2 N4 C8 166.8(2) . .
C6 N2 N4 B1 177.9(3) . .
Fe1 N2 N4 B1 -16.3(3) . .
N5 B1 N4 C8 -129.1(3) . .
N5 B1 N4 N2 54.6(3) . .
C9 N3 N5 C11 -0.5(3) . .
Fe1 N3 N5 C11 -166.07(18) . .
C9 N3 N5 B1 -169.9(3) . .
Fe1 N3 N5 B1 24.4(3) . .
N4 B1 N5 C11 132.3(3) . .
N4 B1 N5 N3 -60.0(3) . .
C5 N1 C1 C2 1.1(4) . .
Fe1 N1 C1 C2 -176.3(2) . .
N1 C1 C2 C3 -1.1(5) . .
C1 C2 C3 C4 0.3(5) . .
C2 C3 C4 C5 0.5(5) . .
C1 N1 C5 C4 -0.3(4) . .
Fe1 N1 C5 C4 177.3(2) . .
C1 N1 C5 C5 -179.0(3) . 2_656
Fe1 N1 C5 C5 -1.4(4) . 2_656
C3 C4 C5 N1 -0.5(5) . .
C3 C4 C5 C5 178.1(3) . 2_656
N4 N2 C6 C7 -1.1(3) . .
Fe1 N2 C6 C7 -166.6(2) . .
N2 C6 C7 C8 0.8(4) . .
N2 N4 C8 C7 -0.5(3) . .
B1 N4 C8 C7 -177.2(3) . .
C6 C7 C8 N4 -0.1(4) . .
N5 N3 C9 C10 0.8(3) . .
Fe1 N3 C9 C10 165.1(2) . .
N3 C9 C10 C11 -0.8(3) . .
N3 N5 C11 C10 0.0(3) . .
B1 N5 C11 C10 169.1(3) . .
C9 C10 C11 N5 0.5(3) . .
